data_1524694
loop_
_publ_author_name
'Kirchmayr, H.R.'

_publ_section_title
;
 Gitterkonstanten und Strukturen der Verbindungen Dy Hg, Ho Hg, Er Hg; Dy
 Hg2, Ho Hg2, Er Hg2; Dy Hg3, Ho Hg3 und Er Hg3
;
_journal_name_full 'Monatshefte fuer Chemie (-108,1977)'
_journal_page_first 1667
_journal_page_last 1670
_journal_volume 95
_journal_year 1964
_chemical_formula_sum 'Dy Hg2'
_space_group_IT_number 191
_symmetry_space_group_name_Hall '-P 6 2'
_symmetry_space_group_name_H-M 'P 6/m m m'
_cell_angle_alpha 90
_cell_angle_beta 90
_cell_angle_gamma 120
_cell_formula_units_Z 1
_cell_length_a 4.817
_cell_length_b 4.817
_cell_length_c 3.474
_cell_volume 69.809
_citation_journal_id_ASTM MOCHAP
_cod_data_source_file Kirchmayr_MOCHAP_1964_1690.cif
_cod_data_source_block Dy1Hg2
_cod_original_cell_volume 69.80937
_cod_original_formula_sum 'Dy1 Hg2'
_cod_database_code 1524694

loop_
_symmetry_equiv_pos_as_xyz
x,y,z
x-y,x,z
-y,x-y,z
-x,-y,z
-x+y,-x,z
y,-x+y,z
-y,-x,-z
x-y,-y,-z
x,x-y,-z
y,x,-z
-x+y,y,-z
-x,-x+y,-z
-x,-y,-z
-x+y,-x,-z
y,-x+y,-z
x,y,-z
x-y,x,-z
-y,x-y,-z
y,x,z
-x+y,y,z
-x,-x+y,z
-y,-x,z
x-y,-y,z
x,x-y,z

loop_
_atom_site_label
_atom_site_type_symbol
_atom_site_fract_x
_atom_site_fract_y
_atom_site_fract_z
_atom_site_occupancy
_atom_site_U_iso_or_equiv
Dy1 Dy 0 0 0 1 0.0
Hg1 Hg 0.3333 0.6667 0.5 1 0.0
